data_4073846
loop_
_publ_author_name
'Chai, Jianfang'
'Lewis, Stewart P.'
'Collins, Scott'
'Sciarone, Timo J. J.'
'Henderson, Lee D.'
'Chase, Preston A.'
'Irvine, Geoffrey J.'
'Piers, Warren E.'
'Elsegood, Mark R. J.'
'Clegg, William'

_publ_section_title
;
 Formation of Chelated Counteranions Using Lewis Acidic Diboranes:&#x00A0;
 Relevance to Isobutene Polymerization
;
_journal_issue 23
_journal_name_full Organometallics
_journal_page_first 5667
_journal_paper_doi 10.1021/om700672q
_journal_volume 26
_journal_year 2007
_chemical_formula_moiety 'C19 H15 +,C30 B2 F24 N3 -,C H2 Cl2'
_chemical_formula_sum 'C50 H17 B2 Cl2 F24 N3'
_chemical_formula_weight 1208.19
_chemical_name_systematic
;
 ?
;
_space_group_IT_number 14
_symmetry_cell_setting monoclinic
_symmetry_space_group_name_Hall '-P 2yn'
_symmetry_space_group_name_H-M 'P 1 21/n 1'
_atom_sites_solution_hydrogens geom
_atom_sites_solution_primary direct
_atom_sites_solution_secondary difmap
_audit_creation_method SHELXL-97
_cell_angle_alpha 90.00
_cell_angle_beta 99.004(2)
_cell_angle_gamma 90.00
_cell_formula_units_Z 4
_cell_length_a 9.5052(8)
_cell_length_b 24.039(2)
_cell_length_c 20.8556(17)
_cell_measurement_reflns_used 5718
_cell_measurement_temperature 160(2)
_cell_measurement_theta_max 27.66
_cell_measurement_theta_min 2.24
_cell_volume 4706.7(7)
_computing_cell_refinement 'Bruker SAINT'
_computing_data_collection 'Bruker SMART'
_computing_data_reduction 'Bruker SAINT'
_computing_molecular_graphics 'Bruker SHELXTL'
_computing_publication_material 'Bruker SHELXTL and local programs'
_computing_structure_refinement 'Bruker SHELXTL'
_computing_structure_solution 'Bruker SHELXTL'
_diffrn_ambient_temperature 160(2)
_diffrn_measured_fraction_theta_full 0.998
_diffrn_measured_fraction_theta_max 0.998
_diffrn_measurement_device_type 'Bruker SMART 1K CCD diffractometer'
_diffrn_measurement_method 'thin-slice \w scans'
_diffrn_radiation_monochromator graphite
_diffrn_radiation_source 'sealed tube'
_diffrn_radiation_type MoK\a
_diffrn_radiation_wavelength 0.71073
_diffrn_reflns_av_R_equivalents 0.0312
_diffrn_reflns_av_sigmaI/netI 0.0352
_diffrn_reflns_limit_h_max 11
_diffrn_reflns_limit_h_min -11
_diffrn_reflns_limit_k_max 29
_diffrn_reflns_limit_k_min -29
_diffrn_reflns_limit_l_max 25
_diffrn_reflns_limit_l_min -24
_diffrn_reflns_number 34796
_diffrn_reflns_theta_full 26.00
_diffrn_reflns_theta_max 26.00
_diffrn_reflns_theta_min 1.30
_diffrn_standards_number 0
_exptl_absorpt_coefficient_mu 0.276
_exptl_absorpt_correction_type none
_exptl_crystal_colour orange
_exptl_crystal_density_diffrn 1.705
_exptl_crystal_density_method 'not measured'
_exptl_crystal_description block
_exptl_crystal_F_000 2392
_exptl_crystal_size_max 0.40
_exptl_crystal_size_mid 0.30
_exptl_crystal_size_min 0.22
_refine_diff_density_max 0.651
_refine_diff_density_min -0.330
_refine_diff_density_rms 0.049
_refine_ls_extinction_coef 0.0021(3)
_refine_ls_extinction_expression Fc^*^=kFc[1+0.001xFc^2^\l^3^/sin(2\q)]^-1/4^
_refine_ls_extinction_method SHELXL
_refine_ls_goodness_of_fit_ref 1.030
_refine_ls_hydrogen_treatment constr
_refine_ls_matrix_type full
_refine_ls_number_parameters 768
_refine_ls_number_reflns 9233
_refine_ls_number_restraints 76
_refine_ls_restrained_S_all 1.065
_refine_ls_R_factor_all 0.0626
_refine_ls_R_factor_gt 0.0401
_refine_ls_shift/su_max 0.002
_refine_ls_shift/su_mean 0.000
_refine_ls_structure_factor_coef Fsqd
_refine_ls_weighting_details 'calc w=1/[\s^2^(Fo^2^)+(0.0648P)^2^+0.0000P] where P=(Fo^2^+2Fc^2^)/3'
_refine_ls_weighting_scheme calc
_refine_ls_wR_factor_gt 0.1049
_refine_ls_wR_factor_ref 0.1126
_reflns_number_gt 6494
_reflns_number_total 9233
_reflns_threshold_expression I>2\s(I)
_cod_data_source_file om700672q-file003.cif
_cod_data_source_block wp15_compound_4e
_cod_original_cell_volume 4706.6(7)
_cod_original_sg_symbol_H-M 'P 21/n'
_cod_database_code 4073846

loop_
_symmetry_equiv_pos_as_xyz
'x, y, z'
'-x+1/2, y+1/2, -z+1/2'
'-x, -y, -z'
'x-1/2, -y-1/2, z-1/2'

loop_
_atom_site_label
_atom_site_type_symbol
_atom_site_fract_x
_atom_site_fract_y
_atom_site_fract_z
_atom_site_U_iso_or_equiv
_atom_site_adp_type
_atom_site_occupancy
_atom_site_symmetry_multiplicity
_atom_site_calc_flag
_atom_site_refinement_flags
_atom_site_disorder_assembly
_atom_site_disorder_group
B1 B 0.2735(2) 0.32808(9) 0.13302(11) 0.0238(5) Uani 1 1 d . . .
B2 B 0.3816(2) 0.23366(9) 0.08061(11) 0.0237(5) Uani 1 1 d . . .
N1 N 0.28061(17) 0.28859(6) 0.07007(8) 0.0229(4) Uani 1 1 d . . .
N2 N 0.22724(19) 0.30419(7) 0.01431(9) 0.0303(4) Uani 1 1 d . . .
N3 N 0.1796(3) 0.31871(9) -0.03539(10) 0.0502(6) Uani 1 1 d . . .
C1 C 0.3799(2) 0.29091(8) 0.18345(10) 0.0233(4) Uani 1 1 d . . .
C2 C 0.4196(2) 0.30147(8) 0.24890(10) 0.0261(5) Uani 1 1 d . . .
C3 C 0.4987(2) 0.26461(9) 0.29038(10) 0.0284(5) Uani 1 1 d . . .
C4 C 0.5411(2) 0.21545(9) 0.26561(10) 0.0280(5) Uani 1 1 d . . .
C5 C 0.5053(2) 0.20443(8) 0.20056(10) 0.0262(5) Uani 1 1 d . . .
C6 C 0.4244(2) 0.24055(8) 0.15833(9) 0.0230(4) Uani 1 1 d . . .
C7 C 0.1171(2) 0.32745(8) 0.15720(10) 0.0241(4) Uani 1 1 d . . .
C8 C 0.0283(2) 0.28153(8) 0.15217(10) 0.0268(5) Uani 1 1 d . . .
C9 C -0.0935(2) 0.27729(8) 0.18059(11) 0.0291(5) Uani 1 1 d . . .
C10 C -0.1324(2) 0.32069(9) 0.21631(11) 0.0314(5) Uani 1 1 d . . .
C11 C -0.0502(2) 0.36819(9) 0.22240(11) 0.0332(5) Uani 1 1 d . . .
C12 C 0.0708(2) 0.37036(8) 0.19374(11) 0.0305(5) Uani 1 1 d . . .
C13 C 0.3224(2) 0.39023(8) 0.11290(10) 0.0259(5) Uani 1 1 d . . .
C14 C 0.4583(2) 0.41202(9) 0.12921(10) 0.0309(5) Uani 1 1 d . . .
C15 C 0.4978(3) 0.46326(10) 0.10868(12) 0.0407(6) Uani 1 1 d . . .
C16 C 0.4010(3) 0.49583(9) 0.06977(12) 0.0419(6) Uani 1 1 d . . .
C17 C 0.2645(3) 0.47656(9) 0.05135(11) 0.0376(6) Uani 1 1 d . . .
C18 C 0.2291(2) 0.42508(8) 0.07308(11) 0.0316(5) Uani 1 1 d . . .
C19 C 0.5278(2) 0.23915(8) 0.04721(10) 0.0264(5) Uani 1 1 d . . .
C20 C 0.5869(2) 0.28865(9) 0.02956(10) 0.0320(5) Uani 1 1 d . . .
C21 C 0.7182(3) 0.29261(11) 0.00867(11) 0.0400(6) Uani 1 1 d . . .
C22 C 0.7961(2) 0.24526(12) 0.00364(12) 0.0451(6) Uani 1 1 d . . .
C23 C 0.7434(2) 0.19528(11) 0.01969(11) 0.0406(6) Uani 1 1 d . . .
C24 C 0.6123(2) 0.19339(9) 0.04020(10) 0.0330(5) Uani 1 1 d . . .
C25 C 0.2848(2) 0.18065(8) 0.05133(10) 0.0226(4) Uani 1 1 d . . .
C26 C 0.2583(2) 0.17089(8) -0.01505(10) 0.0242(4) Uani 1 1 d . . .
C27 C 0.1795(2) 0.12743(8) -0.04453(10) 0.0286(5) Uani 1 1 d . . .
C28 C 0.1193(2) 0.09071(9) -0.00692(11) 0.0331(5) Uani 1 1 d . . .
C29 C 0.1398(2) 0.09827(8) 0.05940(11) 0.0311(5) Uani 1 1 d . . .
C30 C 0.2205(2) 0.14199(8) 0.08685(10) 0.0255(4) Uani 1 1 d . . .
F2 F 0.37805(13) 0.34978(5) 0.27491(6) 0.0357(3) Uani 1 1 d . . .
F3 F 0.53222(15) 0.27511(6) 0.35455(6) 0.0432(3) Uani 1 1 d . . .
F4 F 0.61711(14) 0.17829(5) 0.30582(6) 0.0408(3) Uani 1 1 d . . .
F5 F 0.55093(13) 0.15529(5) 0.17934(6) 0.0380(3) Uani 1 1 d . . .
F8 F 0.05929(13) 0.23610(5) 0.11873(6) 0.0375(3) Uani 1 1 d . . .
F9 F -0.17156(13) 0.23025(5) 0.17477(7) 0.0416(3) Uani 1 1 d . . .
F10 F -0.24660(13) 0.31690(5) 0.24655(7) 0.0441(3) Uani 1 1 d . . .
F11 F -0.08851(15) 0.41120(5) 0.25714(7) 0.0524(4) Uani 1 1 d . . .
F12 F 0.14718(14) 0.41800(5) 0.20369(7) 0.0425(4) Uani 1 1 d . . .
F14 F 0.56029(13) 0.38269(6) 0.16655(7) 0.0441(3) Uani 1 1 d . . .
F15 F 0.63182(16) 0.48202(7) 0.12614(8) 0.0657(5) Uani 1 1 d . . .
F16 F 0.43930(19) 0.54618(6) 0.04958(8) 0.0642(5) Uani 1 1 d . . .
F17 F 0.16955(17) 0.50724(6) 0.01221(7) 0.0553(4) Uani 1 1 d . . .
F18 F 0.09286(13) 0.40824(5) 0.05295(6) 0.0414(3) Uani 1 1 d . . .
F20 F 0.51638(15) 0.33712(5) 0.03143(7) 0.0446(3) Uani 1 1 d . . .
F21 F 0.76732(17) 0.34195(7) -0.00756(8) 0.0635(5) Uani 1 1 d . . .
F22 F 0.92253(15) 0.24831(8) -0.01764(8) 0.0671(5) Uani 1 1 d . . .
F23 F 0.81917(16) 0.14831(7) 0.01603(8) 0.0624(4) Uani 1 1 d . . .
F24 F 0.56743(14) 0.14135(5) 0.05381(7) 0.0435(3) Uani 1 1 d . . .
F26 F 0.31421(13) 0.20618(5) -0.05546(5) 0.0342(3) Uani 1 1 d . . .
F27 F 0.16317(15) 0.12049(5) -0.10920(6) 0.0434(4) Uani 1 1 d . . .
F28 F 0.04279(17) 0.04761(6) -0.03393(7) 0.0552(4) Uani 1 1 d . . .
F29 F 0.08336(16) 0.06128(5) 0.09708(7) 0.0488(4) Uani 1 1 d . . .
F30 F 0.23619(13) 0.14571(5) 0.15238(5) 0.0336(3) Uani 1 1 d . . .
C31 C 0.1312(2) 0.09998(8) 0.28412(10) 0.0277(5) Uani 1 1 d . . .
C32 C 0.2773(2) 0.08134(8) 0.29872(11) 0.0297(5) Uani 1 1 d . . .
C33 C 0.3569(3) 0.09188(10) 0.36034(12) 0.0417(6) Uani 1 1 d . . .
H33 H 0.3162 0.1127 0.3916 0.050 Uiso 1 1 calc R . .
C34 C 0.4938(3) 0.07187(11) 0.37514(15) 0.0562(8) Uani 1 1 d . . .
H34 H 0.5461 0.0772 0.4174 0.067 Uiso 1 1 calc R . .
C35 C 0.5551(3) 0.04403(11) 0.32847(17) 0.0607(8) Uani 1 1 d . . .
H35 H 0.6502 0.0309 0.3389 0.073 Uiso 1 1 calc R . .
C36 C 0.4808(3) 0.03497(10) 0.26721(15) 0.0479(7) Uani 1 1 d . . .
H36 H 0.5257 0.0171 0.2352 0.058 Uiso 1 1 calc R . .
C37 C 0.3413(2) 0.05197(9) 0.25265(12) 0.0354(5) Uani 1 1 d . . .
H37 H 0.2880 0.0438 0.2113 0.042 Uiso 1 1 calc R . .
C38 C 0.0245(2) 0.06649(8) 0.24581(10) 0.0272(5) Uani 1 1 d . . .
C39 C 0.0404(2) 0.00794(9) 0.24403(10) 0.0301(5) Uani 1 1 d . . .
H39 H 0.1232 -0.0091 0.2673 0.036 Uiso 1 1 calc R . .
C40 C -0.0633(3) -0.02427(9) 0.20882(11) 0.0375(5) Uani 1 1 d . . .
H40 H -0.0533 -0.0636 0.2084 0.045 Uiso 1 1 calc R . .
C41 C -0.1830(3) 0.00083(9) 0.17384(12) 0.0396(6) Uani 1 1 d . . .
H41 H -0.2545 -0.0216 0.1494 0.048 Uiso 1 1 calc R . .
C42 C -0.1992(2) 0.05796(10) 0.17407(12) 0.0384(6) Uani 1 1 d . . .
H42 H -0.2812 0.0746 0.1496 0.046 Uiso 1 1 calc R . .
C43 C -0.0974(2) 0.09070(9) 0.20949(10) 0.0319(5) Uani 1 1 d . . .
H43 H -0.1091 0.1300 0.2095 0.038 Uiso 1 1 calc R . .
C44 C 0.0940(2) 0.15327(9) 0.30943(10) 0.0283(5) Uani 1 1 d . . .
C45 C -0.0376(2) 0.16205(9) 0.33069(11) 0.0344(5) Uani 1 1 d . . .
H45 H -0.1046 0.1325 0.3289 0.041 Uiso 1 1 calc R . .
C46 C -0.0695(2) 0.21341(10) 0.35409(11) 0.0381(6) Uani 1 1 d . . .
H46 H -0.1578 0.2189 0.3692 0.046 Uiso 1 1 calc R . .
C47 C 0.0259(2) 0.25686(9) 0.35577(11) 0.0343(5) Uani 1 1 d . . .
H47 H 0.0024 0.2922 0.3714 0.041 Uiso 1 1 calc R . .
C48 C 0.1559(2) 0.24917(9) 0.33476(11) 0.0363(5) Uani 1 1 d . . .
H48 H 0.2210 0.2793 0.3357 0.044 Uiso 1 1 calc R . .
C49 C 0.1901(2) 0.19792(9) 0.31266(11) 0.0352(5) Uani 1 1 d . . .
H49 H 0.2803 0.1926 0.2993 0.042 Uiso 1 1 calc R . .
C50 C 0.1555(6) 0.45468(16) 0.4384(3) 0.0752(14) Uani 0.8303(19) 1 d PDU A 1
H50A H 0.0943 0.4298 0.4573 0.090 Uiso 0.7057(16) 1 d PR A 1
H50B H 0.2359 0.4632 0.4708 0.090 Uiso 0.7057(16) 1 d PR A 1
H50C H 0.1397 0.4440 0.4811 0.090 Uiso 0.1245(3) 1 d PR A 1
H50D H 0.2559 0.4597 0.4390 0.090 Uiso 0.1245(3) 1 d PR A 1
Cl1 Cl 0.06172(10) 0.51740(4) 0.41582(6) 0.0696(3) Uani 0.8303(19) 1 d PDU A 1
Cl2 Cl 0.2147(2) 0.42071(7) 0.37224(6) 0.0983(6) Uani 0.7057(16) 1 d PDU A 1
Cl2A Cl 0.0777(15) 0.4068(2) 0.3906(4) 0.096(2) Uani 0.1245(3) 1 d PDU A 1
C51 C 0.099(3) 0.4751(10) 0.4231(10) 0.119(10) Uani 0.1697(19) 1 d PDU A 2
H51A H 0.0398 0.5086 0.4265 0.143 Uiso 0.1697(19) 1 calc PR A 2
H51B H 0.1461 0.4780 0.3841 0.143 Uiso 0.1697(19) 1 calc PR A 2
Cl3 Cl -0.0031(4) 0.41157(15) 0.4235(2) 0.0375(11) Uani 0.1697(19) 1 d PDU A 2
Cl4 Cl 0.2244(5) 0.4641(2) 0.4951(3) 0.0734(17) Uani 0.1697(19) 1 d PDU A 2

loop_
_atom_site_aniso_label
_atom_site_aniso_U_11
_atom_site_aniso_U_22
_atom_site_aniso_U_33
_atom_site_aniso_U_23
_atom_site_aniso_U_13
_atom_site_aniso_U_12
B1 0.0232(12) 0.0231(12) 0.0253(12) -0.0046(9) 0.0046(10) -0.0041(9)
B2 0.0246(12) 0.0204(11) 0.0274(12) 0.0003(9) 0.0080(10) 0.0014(9)
N1 0.0237(9) 0.0226(8) 0.0218(9) 0.0012(7) 0.0016(7) -0.0006(7)
N2 0.0352(11) 0.0253(9) 0.0302(11) -0.0028(8) 0.0042(9) 0.0030(8)
N3 0.0697(16) 0.0459(13) 0.0312(12) 0.0005(10) -0.0040(11) 0.0172(11)
C1 0.0187(10) 0.0259(10) 0.0264(11) -0.0011(8) 0.0070(8) -0.0070(8)
C2 0.0235(11) 0.0260(11) 0.0298(12) -0.0044(9) 0.0070(9) -0.0067(9)
C3 0.0258(11) 0.0378(12) 0.0211(11) 0.0005(9) 0.0023(9) -0.0122(9)
C4 0.0211(11) 0.0322(12) 0.0294(12) 0.0086(9) -0.0001(9) -0.0048(9)
C5 0.0225(11) 0.0234(11) 0.0333(12) 0.0006(9) 0.0064(9) -0.0003(8)
C6 0.0178(10) 0.0247(10) 0.0272(11) 0.0002(8) 0.0057(8) -0.0035(8)
C7 0.0225(11) 0.0224(10) 0.0268(11) 0.0005(8) 0.0025(9) 0.0011(8)
C8 0.0235(11) 0.0249(11) 0.0317(12) -0.0014(9) 0.0028(9) 0.0018(8)
C9 0.0202(11) 0.0274(11) 0.0388(12) 0.0062(10) 0.0020(9) -0.0045(9)
C10 0.0209(11) 0.0353(12) 0.0399(13) 0.0072(10) 0.0111(9) 0.0019(9)
C11 0.0339(13) 0.0269(11) 0.0418(13) -0.0046(10) 0.0152(10) 0.0036(10)
C12 0.0286(12) 0.0241(11) 0.0401(13) -0.0016(9) 0.0093(10) -0.0050(9)
C13 0.0291(12) 0.0242(10) 0.0265(11) -0.0055(9) 0.0107(9) -0.0038(9)
C14 0.0287(12) 0.0326(12) 0.0321(12) -0.0016(10) 0.0067(10) -0.0030(10)
C15 0.0392(14) 0.0383(14) 0.0469(15) -0.0083(11) 0.0142(12) -0.0201(11)
C16 0.0629(18) 0.0249(12) 0.0421(14) -0.0002(10) 0.0214(13) -0.0113(11)
C17 0.0486(15) 0.0282(12) 0.0376(13) 0.0048(10) 0.0116(11) 0.0042(11)
C18 0.0336(13) 0.0258(11) 0.0370(13) -0.0023(10) 0.0101(10) -0.0011(9)
C19 0.0236(11) 0.0321(11) 0.0234(11) -0.0044(9) 0.0029(9) -0.0037(9)
C20 0.0332(13) 0.0353(12) 0.0285(12) -0.0038(9) 0.0084(10) -0.0055(10)
C21 0.0373(14) 0.0537(15) 0.0308(13) -0.0003(11) 0.0113(11) -0.0176(12)
C22 0.0241(12) 0.0787(19) 0.0348(13) -0.0097(13) 0.0118(10) -0.0089(13)
C23 0.0300(13) 0.0568(16) 0.0362(14) -0.0082(11) 0.0088(10) 0.0071(12)
C24 0.0299(12) 0.0370(13) 0.0324(12) -0.0031(10) 0.0064(10) 0.0000(10)
C25 0.0205(10) 0.0200(10) 0.0280(11) 0.0008(8) 0.0058(8) 0.0036(8)
C26 0.0251(11) 0.0217(10) 0.0265(11) 0.0053(8) 0.0067(9) -0.0008(8)
C27 0.0333(12) 0.0276(11) 0.0239(11) -0.0030(9) 0.0017(9) 0.0006(9)
C28 0.0347(13) 0.0237(11) 0.0394(13) -0.0019(10) 0.0013(10) -0.0081(9)
C29 0.0318(12) 0.0253(11) 0.0381(13) 0.0069(9) 0.0114(10) -0.0063(9)
C30 0.0255(11) 0.0268(11) 0.0250(11) 0.0013(9) 0.0067(9) 0.0027(9)
F2 0.0431(8) 0.0315(7) 0.0329(7) -0.0101(5) 0.0077(6) -0.0037(6)
F3 0.0515(9) 0.0503(8) 0.0247(7) -0.0011(6) -0.0039(6) -0.0092(7)
F4 0.0369(7) 0.0441(8) 0.0372(7) 0.0121(6) -0.0072(6) 0.0011(6)
F5 0.0391(8) 0.0320(7) 0.0424(8) 0.0003(6) 0.0045(6) 0.0109(6)
F8 0.0341(7) 0.0258(6) 0.0549(8) -0.0122(6) 0.0145(6) -0.0064(5)
F9 0.0302(7) 0.0341(7) 0.0620(9) -0.0015(6) 0.0123(6) -0.0122(6)
F10 0.0294(7) 0.0456(8) 0.0629(9) 0.0054(7) 0.0247(6) 0.0017(6)
F11 0.0524(9) 0.0370(8) 0.0771(11) -0.0161(7) 0.0389(8) -0.0020(7)
F12 0.0429(8) 0.0281(7) 0.0625(9) -0.0163(6) 0.0269(7) -0.0118(6)
F14 0.0289(7) 0.0493(8) 0.0519(9) 0.0076(7) -0.0004(6) -0.0108(6)
F15 0.0513(10) 0.0642(10) 0.0804(12) 0.0052(9) 0.0066(9) -0.0377(8)
F16 0.0913(13) 0.0340(8) 0.0728(11) 0.0081(7) 0.0296(9) -0.0226(8)
F17 0.0698(11) 0.0370(8) 0.0595(10) 0.0186(7) 0.0110(8) 0.0109(7)
F18 0.0328(7) 0.0376(7) 0.0517(8) 0.0096(6) -0.0004(6) 0.0004(6)
F20 0.0522(9) 0.0296(7) 0.0579(9) 0.0017(6) 0.0267(7) -0.0072(6)
F21 0.0615(10) 0.0676(10) 0.0685(11) 0.0022(8) 0.0318(8) -0.0295(9)
F22 0.0325(8) 0.1151(14) 0.0598(10) -0.0065(9) 0.0261(7) -0.0103(9)
F23 0.0388(8) 0.0769(11) 0.0748(11) -0.0120(9) 0.0192(8) 0.0203(8)
F24 0.0390(8) 0.0325(7) 0.0615(9) -0.0005(6) 0.0156(7) 0.0086(6)
F26 0.0453(8) 0.0327(7) 0.0256(6) 0.0027(5) 0.0088(6) -0.0115(6)
F27 0.0641(10) 0.0360(7) 0.0282(7) -0.0049(6) 0.0006(6) -0.0101(6)
F28 0.0743(11) 0.0401(8) 0.0484(9) -0.0061(7) 0.0010(8) -0.0327(8)
F29 0.0602(9) 0.0416(8) 0.0468(8) 0.0065(6) 0.0157(7) -0.0239(7)
F30 0.0402(7) 0.0363(7) 0.0256(7) 0.0040(5) 0.0091(5) -0.0064(6)
C31 0.0306(12) 0.0278(11) 0.0266(11) 0.0052(9) 0.0100(9) -0.0019(9)
C32 0.0282(12) 0.0235(11) 0.0375(12) 0.0048(9) 0.0057(10) -0.0017(9)
C33 0.0417(14) 0.0342(13) 0.0459(15) -0.0004(11) -0.0030(12) -0.0036(11)
C34 0.0458(17) 0.0432(15) 0.0693(19) 0.0062(14) -0.0231(15) -0.0056(13)
C35 0.0316(15) 0.0360(15) 0.109(3) 0.0090(16) -0.0053(16) 0.0052(12)
C36 0.0345(14) 0.0309(13) 0.080(2) 0.0051(13) 0.0155(14) 0.0060(11)
C37 0.0345(13) 0.0251(11) 0.0479(14) 0.0062(10) 0.0108(11) 0.0029(10)
C38 0.0287(12) 0.0277(11) 0.0264(11) -0.0009(9) 0.0080(9) 0.0002(9)
C39 0.0320(12) 0.0281(11) 0.0299(12) 0.0021(9) 0.0042(9) 0.0025(9)
C40 0.0408(14) 0.0276(12) 0.0426(14) -0.0043(10) 0.0021(11) -0.0004(10)
C41 0.0351(13) 0.0355(13) 0.0458(14) -0.0102(11) -0.0014(11) -0.0019(10)
C42 0.0306(13) 0.0388(13) 0.0434(14) -0.0096(11) -0.0022(11) 0.0073(10)
C43 0.0334(13) 0.0274(11) 0.0350(12) -0.0043(10) 0.0059(10) 0.0048(9)
C44 0.0275(11) 0.0287(11) 0.0292(11) -0.0025(9) 0.0063(9) -0.0004(9)
C45 0.0279(12) 0.0387(13) 0.0381(13) -0.0103(10) 0.0098(10) -0.0083(10)
C46 0.0294(13) 0.0480(14) 0.0393(13) -0.0151(11) 0.0128(10) -0.0027(11)
C47 0.0376(13) 0.0313(12) 0.0347(13) -0.0075(10) 0.0076(10) 0.0027(10)
C48 0.0370(13) 0.0302(12) 0.0442(14) -0.0050(10) 0.0143(11) -0.0062(10)
C49 0.0279(12) 0.0336(12) 0.0465(14) -0.0020(10) 0.0135(10) -0.0006(10)
C50 0.086(3) 0.044(2) 0.099(4) 0.016(2) 0.024(3) 0.013(2)
Cl1 0.0429(5) 0.0566(6) 0.1068(9) 0.0100(6) 0.0034(5) 0.0010(4)
Cl2 0.1219(13) 0.1155(12) 0.0527(7) -0.0229(7) -0.0013(8) 0.0476(10)
Cl2A 0.160(7) 0.037(3) 0.066(5) -0.018(3) -0.056(5) 0.022(4)
C51 0.14(2) 0.17(2) 0.041(11) -0.012(14) 0.015(10) -0.130(17)
Cl3 0.038(2) 0.0283(19) 0.046(2) 0.0108(16) 0.0050(17) -0.0065(15)
Cl4 0.073(3) 0.067(3) 0.081(4) 0.000(3) 0.017(3) -0.010(2)

loop_
_atom_type_symbol
_atom_type_description
_atom_type_scat_dispersion_real
_atom_type_scat_dispersion_imag
_atom_type_scat_source
C C 0.0033 0.0016 'International Tables Vol C Tables 4.2.6.8 and 6.1.1.4'
H H 0.0000 0.0000 'International Tables Vol C Tables 4.2.6.8 and 6.1.1.4'
B B 0.0013 0.0007 'International Tables Vol C Tables 4.2.6.8 and 6.1.1.4'
N N 0.0061 0.0033 'International Tables Vol C Tables 4.2.6.8 and 6.1.1.4'
F F 0.0171 0.0103 'International Tables Vol C Tables 4.2.6.8 and 6.1.1.4'
Cl Cl 0.1484 0.1585 'International Tables Vol C Tables 4.2.6.8 and 6.1.1.4'

loop_
_geom_angle_atom_site_label_1
_geom_angle_atom_site_label_2
_geom_angle_atom_site_label_3
_geom_angle
N1 B1 C1 95.86(15)
N1 B1 C7 113.27(16)
N1 B1 C13 106.00(16)
C1 B1 C7 107.48(16)
C1 B1 C13 119.92(17)
C7 B1 C13 113.17(17)
N1 B2 C6 95.91(15)
N1 B2 C19 113.28(16)
N1 B2 C25 107.25(16)
C6 B2 C19 108.53(16)
C6 B2 C25 119.56(16)
C19 B2 C25 111.48(16)
B1 N1 B2 117.49(15)
B1 N1 N2 120.81(16)
B2 N1 N2 120.90(16)
N1 N2 N3 179.3(2)
B1 C1 C2 126.11(18)
B1 C1 C6 115.32(17)
C2 C1 C6 118.28(18)
C1 C2 C3 122.70(19)
C1 C2 F2 119.85(18)
C3 C2 F2 117.44(18)
C2 C3 C4 118.71(19)
C2 C3 F3 121.58(19)
C4 C3 F3 119.68(19)
C3 C4 C5 119.69(19)
C3 C4 F4 119.58(19)
C5 C4 F4 120.72(19)
C4 C5 C6 122.43(19)
C4 C5 F5 116.64(18)
C6 C5 F5 120.92(18)
B2 C6 C1 114.68(17)
B2 C6 C5 127.04(18)
C1 C6 C5 118.16(18)
B1 C7 C8 123.69(17)
B1 C7 C12 122.62(17)
C8 C7 C12 113.00(18)
C7 C8 C9 124.57(19)
C7 C8 F8 120.23(18)
C9 C8 F8 115.19(17)
C8 C9 C10 119.52(19)
C8 C9 F9 120.57(19)
C10 C9 F9 119.88(18)
C9 C10 C11 119.06(19)
C9 C10 F10 120.82(19)
C11 C10 F10 120.10(19)
C10 C11 C12 119.39(19)
C10 C11 F11 119.32(19)
C12 C11 F11 121.28(19)
C7 C12 C11 124.44(19)
C7 C12 F12 120.13(18)
C11 C12 F12 115.43(18)
B1 C13 C14 124.93(19)
B1 C13 C18 121.36(18)
C14 C13 C18 113.59(19)
C13 C14 C15 123.5(2)
C13 C14 F14 120.25(19)
C15 C14 F14 116.27(19)
C14 C15 C16 120.3(2)
C14 C15 F15 120.6(2)
C16 C15 F15 119.1(2)
C15 C16 C17 119.3(2)
C15 C16 F16 120.5(2)
C17 C16 F16 120.2(2)
C16 C17 C18 118.6(2)
C16 C17 F17 120.1(2)
C18 C17 F17 121.3(2)
C13 C18 C17 124.7(2)
C13 C18 F18 119.42(18)
C17 C18 F18 115.8(2)
B2 C19 C20 125.51(18)
B2 C19 C24 121.41(18)
C20 C19 C24 112.78(19)
C19 C20 C21 124.2(2)
C19 C20 F20 120.58(19)
C21 C20 F20 115.20(19)
C20 C21 C22 119.3(2)
C20 C21 F21 120.4(2)
C22 C21 F21 120.2(2)
C21 C22 C23 119.3(2)
C21 C22 F22 120.0(2)
C23 C22 F22 120.7(2)
C22 C23 C24 119.3(2)
C22 C23 F23 120.3(2)
C24 C23 F23 120.4(2)
C19 C24 C23 125.0(2)
C19 C24 F24 120.06(19)
C23 C24 F24 114.9(2)
B2 C25 C26 120.54(17)
B2 C25 C30 126.30(18)
C26 C25 C30 113.15(17)
C25 C26 C27 125.16(18)
C25 C26 F26 119.02(17)
C27 C26 F26 115.82(17)
C26 C27 C28 118.90(19)
C26 C27 F27 120.85(18)
C28 C27 F27 120.25(18)
C27 C28 C29 119.02(19)
C27 C28 F28 120.5(2)
C29 C28 F28 120.45(19)
C28 C29 C30 120.13(18)
C28 C29 F29 119.32(18)
C30 C29 F29 120.53(19)
C25 C30 C29 123.63(19)
C25 C30 F30 120.41(18)
C29 C30 F30 115.96(17)
C32 C31 C38 121.01(19)
C32 C31 C44 118.56(19)
C38 C31 C44 120.42(19)
C31 C32 C33 119.8(2)
C31 C32 C37 121.1(2)
C33 C32 C37 119.1(2)
C32 C33 C34 119.7(2)
C33 C34 C35 119.9(3)
C34 C35 C36 121.2(2)
C35 C36 C37 119.6(3)
C32 C37 C36 120.3(2)
C31 C38 C39 120.17(19)
C31 C38 C43 121.21(19)
C39 C38 C43 118.63(19)
C38 C39 C40 120.3(2)
C39 C40 C41 119.8(2)
C40 C41 C42 120.8(2)
C41 C42 C43 120.2(2)
C38 C43 C42 120.3(2)
C31 C44 C45 121.77(19)
C31 C44 C49 119.92(19)
C45 C44 C49 118.31(19)
C44 C45 C46 120.1(2)
C45 C46 C47 120.4(2)
C46 C47 C48 120.4(2)
C47 C48 C49 119.7(2)
C44 C49 C48 121.0(2)
Cl1 C50 Cl2 113.1(3)
Cl1 C50 Cl2A 106.1(4)
Cl3 C51 Cl4 99.1(9)

loop_
_geom_bond_atom_site_label_1
_geom_bond_atom_site_label_2
_geom_bond_distance
B1 N1 1.630(3)
B1 C1 1.611(3)
B1 C7 1.643(3)
B1 C13 1.639(3)
B2 N1 1.627(3)
B2 C6 1.617(3)
B2 C19 1.654(3)
B2 C25 1.634(3)
N1 N2 1.251(2)
N2 N3 1.120(2)
C1 C2 1.381(3)
C1 C6 1.410(3)
C2 C3 1.377(3)
C2 F2 1.366(2)
C3 C4 1.375(3)
C3 F3 1.350(2)
C4 C5 1.372(3)
C4 F4 1.354(2)
C5 C6 1.382(3)
C5 F5 1.356(2)
C7 C8 1.384(3)
C7 C12 1.394(3)
C8 C9 1.385(3)
C8 F8 1.353(2)
C9 C10 1.366(3)
C9 F9 1.347(2)
C10 C11 1.378(3)
C10 F10 1.342(2)
C11 C12 1.378(3)
C11 F11 1.345(2)
C12 F12 1.354(2)
C13 C14 1.386(3)
C13 C18 1.396(3)
C14 C15 1.376(3)
C14 F14 1.344(2)
C15 C16 1.373(4)
C15 F15 1.346(3)
C16 C17 1.375(3)
C16 F16 1.350(3)
C17 C18 1.378(3)
C17 F17 1.340(3)
C18 F18 1.359(2)
C19 C20 1.390(3)
C19 C24 1.383(3)
C20 C21 1.388(3)
C20 F20 1.348(3)
C21 C22 1.371(4)
C21 F21 1.337(3)
C22 C23 1.363(4)
C22 F22 1.347(3)
C23 C24 1.380(3)
C23 F23 1.348(3)
C24 F24 1.366(3)
C25 C26 1.388(3)
C25 C30 1.388(3)
C26 C27 1.374(3)
C26 F26 1.361(2)
C27 C28 1.365(3)
C27 F27 1.344(2)
C28 C29 1.378(3)
C28 F28 1.338(2)
C29 C30 1.372(3)
C29 F29 1.352(2)
C30 F30 1.354(2)
C31 C32 1.445(3)
C31 C38 1.436(3)
C31 C44 1.450(3)
C32 C33 1.409(3)
C32 C37 1.405(3)
C33 C34 1.377(4)
C34 C35 1.383(4)
C35 C36 1.377(4)
C36 C37 1.375(3)
C38 C39 1.417(3)
C38 C43 1.407(3)
C39 C40 1.372(3)
C40 C41 1.389(3)
C41 C42 1.382(3)
C42 C43 1.371(3)
C44 C45 1.407(3)
C44 C49 1.404(3)
C45 C46 1.379(3)
C46 C47 1.380(3)
C47 C48 1.387(3)
C48 C49 1.372(3)
C50 Cl1 1.777(4)
C50 Cl2 1.770(6)
C50 Cl2A 1.624(8)
C51 Cl3 1.811(15)
C51 Cl4 1.785(16)

loop_
_geom_torsion_atom_site_label_1
_geom_torsion_atom_site_label_2
_geom_torsion_atom_site_label_3
_geom_torsion_atom_site_label_4
_geom_torsion
C6 B2 N1 B1 5.0(2)
C6 B2 N1 N2 174.86(17)
C19 B2 N1 B1 -108.12(19)
C19 B2 N1 N2 61.8(2)
C25 B2 N1 B1 128.44(17)
C25 B2 N1 N2 -61.7(2)
C1 B1 N1 B2 -0.6(2)
C1 B1 N1 N2 -170.49(17)
C7 B1 N1 B2 -112.49(19)
C7 B1 N1 N2 77.6(2)
C13 B1 N1 B2 122.83(17)
C13 B1 N1 N2 -47.1(2)
N1 B1 C1 C2 -178.92(18)
N1 B1 C1 C6 -5.2(2)
C7 B1 C1 C2 -62.3(2)
C7 B1 C1 C6 111.49(18)
C13 B1 C1 C2 68.8(3)
C13 B1 C1 C6 -117.4(2)
B1 C1 C2 C3 172.70(19)
B1 C1 C2 F2 -6.2(3)
C6 C1 C2 C3 -0.9(3)
C6 C1 C2 F2 -179.83(16)
C1 C2 C3 C4 0.6(3)
C1 C2 C3 F3 -177.86(18)
F2 C2 C3 C4 179.58(17)
F2 C2 C3 F3 1.1(3)
C2 C3 C4 C5 0.6(3)
C2 C3 C4 F4 -178.98(17)
F3 C3 C4 C5 179.07(18)
F3 C3 C4 F4 -0.5(3)
C3 C4 C5 C6 -1.5(3)
C3 C4 C5 F5 179.81(18)
F4 C4 C5 C6 178.07(18)
F4 C4 C5 F5 -0.6(3)
C4 C5 C6 B2 176.91(19)
C4 C5 C6 C1 1.2(3)
F5 C5 C6 B2 -4.4(3)
F5 C5 C6 C1 179.83(17)
B1 C1 C6 B2 9.5(2)
B1 C1 C6 C5 -174.27(17)
C2 C1 C6 B2 -176.25(17)
C2 C1 C6 C5 0.0(3)
N1 B2 C6 C1 -8.3(2)
N1 B2 C6 C5 175.82(19)
C19 B2 C6 C1 108.66(18)
C19 B2 C6 C5 -67.2(2)
C25 B2 C6 C1 -121.99(19)
C25 B2 C6 C5 62.2(3)
N1 B1 C7 C8 32.7(3)
N1 B1 C7 C12 -157.45(19)
C1 B1 C7 C8 -71.9(2)
C1 B1 C7 C12 98.0(2)
C13 B1 C7 C8 153.38(19)
C13 B1 C7 C12 -36.8(3)
B1 C7 C8 C9 170.0(2)
B1 C7 C8 F8 -8.6(3)
C12 C7 C8 C9 -0.7(3)
C12 C7 C8 F8 -179.38(18)
C7 C8 C9 C10 0.2(3)
C7 C8 C9 F9 -177.99(18)
F8 C8 C9 C10 178.91(18)
F8 C8 C9 F9 0.7(3)
C8 C9 C10 C11 1.0(3)
C8 C9 C10 F10 -177.29(19)
F9 C9 C10 C11 179.17(19)
F9 C9 C10 F10 0.9(3)
C9 C10 C11 C12 -1.6(3)
C9 C10 C11 F11 179.5(2)
F10 C10 C11 C12 176.7(2)
F10 C10 C11 F11 -2.2(3)
C10 C11 C12 C7 1.0(4)
C10 C11 C12 F12 -178.25(19)
F11 C11 C12 C7 179.9(2)
F11 C11 C12 F12 0.6(3)
B1 C7 C12 C11 -170.8(2)
B1 C7 C12 F12 8.5(3)
C8 C7 C12 C11 0.1(3)
C8 C7 C12 F12 179.34(18)
N1 B1 C13 C14 -97.7(2)
N1 B1 C13 C18 78.0(2)
C1 B1 C13 C14 9.0(3)
C1 B1 C13 C18 -175.29(19)
C7 B1 C13 C14 137.5(2)
C7 B1 C13 C18 -46.7(3)
B1 C13 C14 C15 176.5(2)
B1 C13 C14 F14 -3.0(3)
C18 C13 C14 C15 0.5(3)
C18 C13 C14 F14 -178.99(18)
C13 C14 C15 C16 -0.2(4)
C13 C14 C15 F15 -179.8(2)
F14 C14 C15 C16 179.3(2)
F14 C14 C15 F15 -0.4(3)
C14 C15 C16 C17 -0.3(4)
C14 C15 C16 F16 179.9(2)
F15 C15 C16 C17 179.4(2)
F15 C15 C16 F16 -0.4(3)
C15 C16 C17 C18 0.4(3)
C15 C16 C17 F17 -178.5(2)
F16 C16 C17 C18 -179.8(2)
F16 C16 C17 F17 1.3(3)
C16 C17 C18 C13 -0.1(4)
C16 C17 C18 F18 -179.7(2)
F17 C17 C18 C13 178.8(2)
F17 C17 C18 F18 -0.8(3)
B1 C13 C18 C17 -176.5(2)
B1 C13 C18 F18 3.1(3)
C14 C13 C18 C17 -0.3(3)
C14 C13 C18 F18 179.23(18)
N1 B2 C19 C20 19.3(3)
N1 B2 C19 C24 -167.44(18)
C6 B2 C19 C20 -85.9(2)
C6 B2 C19 C24 87.4(2)
C25 B2 C19 C20 140.4(2)
C25 B2 C19 C24 -46.4(3)
B2 C19 C20 C21 172.2(2)
B2 C19 C20 F20 -8.4(3)
C24 C19 C20 C21 -1.6(3)
C24 C19 C20 F20 177.85(19)
C19 C20 C21 C22 1.1(4)
C19 C20 C21 F21 179.9(2)
F20 C20 C21 C22 -178.4(2)
F20 C20 C21 F21 0.4(3)
C20 C21 C22 C23 -0.4(4)
C20 C21 C22 F22 178.8(2)
F21 C21 C22 C23 -179.2(2)
F21 C21 C22 F22 0.1(3)
C21 C22 C23 C24 0.5(4)
C21 C22 C23 F23 -179.0(2)
F22 C22 C23 C24 -178.8(2)
F22 C22 C23 F23 1.7(4)
C22 C23 C24 C19 -1.1(4)
C22 C23 C24 F24 178.7(2)
F23 C23 C24 C19 178.3(2)
F23 C23 C24 F24 -1.9(3)
B2 C19 C24 C23 -172.4(2)
B2 C19 C24 F24 7.8(3)
C20 C19 C24 C23 1.6(3)
C20 C19 C24 F24 -178.18(19)
N1 B2 C25 C26 78.8(2)
N1 B2 C25 C30 -100.5(2)
C6 B2 C25 C26 -173.70(18)
C6 B2 C25 C30 7.0(3)
C19 B2 C25 C26 -45.7(2)
C19 B2 C25 C30 135.0(2)
B2 C25 C26 C27 179.49(19)
B2 C25 C26 F26 -0.1(3)
C30 C25 C26 C27 -1.1(3)
C30 C25 C26 F26 179.37(17)
C25 C26 C27 C28 1.0(3)
C25 C26 C27 F27 -178.03(19)
F26 C26 C27 C28 -179.44(19)
F26 C26 C27 F27 1.5(3)
C26 C27 C28 C29 -0.2(3)
C26 C27 C28 F28 -179.4(2)
F27 C27 C28 C29 178.84(19)
F27 C27 C28 F28 -0.4(3)
C27 C28 C29 C30 -0.4(3)
C27 C28 C29 F29 -178.4(2)
F28 C28 C29 C30 178.8(2)
F28 C28 C29 F29 0.8(3)
C28 C29 C30 C25 0.2(3)
C28 C29 C30 F30 -179.27(19)
F29 C29 C30 C25 178.26(19)
F29 C29 C30 F30 -1.3(3)
B2 C25 C30 C29 179.83(19)
B2 C25 C30 F30 -0.7(3)
C26 C25 C30 C29 0.5(3)
C26 C25 C30 F30 179.94(17)
C38 C31 C32 C33 -141.8(2)
C38 C31 C32 C37 37.3(3)
C44 C31 C32 C33 37.8(3)
C44 C31 C32 C37 -143.2(2)
C31 C32 C33 C34 177.0(2)
C37 C32 C33 C34 -2.0(3)
C32 C33 C34 C35 3.3(4)
C33 C34 C35 C36 -1.1(4)
C34 C35 C36 C37 -2.5(4)
C35 C36 C37 C32 3.8(4)
C31 C32 C37 C36 179.4(2)
C33 C32 C37 C36 -1.5(3)
C32 C31 C38 C39 26.3(3)
C32 C31 C38 C43 -153.8(2)
C44 C31 C38 C39 -153.3(2)
C44 C31 C38 C43 26.7(3)
C31 C38 C39 C40 178.3(2)
C43 C38 C39 C40 -1.7(3)
C38 C39 C40 C41 1.2(3)
C39 C40 C41 C42 -0.1(4)
C40 C41 C42 C43 -0.6(4)
C41 C42 C43 C38 0.1(3)
C31 C38 C43 C42 -178.9(2)
C39 C38 C43 C42 1.0(3)
C32 C31 C44 C45 -143.5(2)
C32 C31 C44 C49 37.0(3)
C38 C31 C44 C45 36.0(3)
C38 C31 C44 C49 -143.4(2)
C31 C44 C45 C46 -179.6(2)
C49 C44 C45 C46 -0.1(3)
C44 C45 C46 C47 1.2(4)
C45 C46 C47 C48 -0.9(4)
C46 C47 C48 C49 -0.5(4)
C47 C48 C49 C44 1.6(4)
C31 C44 C49 C48 178.2(2)
C45 C44 C49 C48 -1.3(3)
